data_7133390
loop_
_publ_author_name
'Potempa, Kinga'
'Paliwoda, Damian'
'Jarzembska, Katarzyna N.'
'Kami&#x144;ski, Rados&#x142;aw'
'Kr&#xf3;wczy&#x144;ski, Adam'
'Borowski, Patryk'
'Hanfland, Michael'

_publ_section_title
;
 Pressure-induced single-crystal-to-single-crystal nitrite ligand
 isomerisation accompanied by a piezochromic effect.
;
_journal_issue 69
_journal_name_full 'Chemical communications (Cambridge, England)'
_journal_page_first 9194
_journal_page_last 9197
_journal_paper_doi 10.1039/d4cc02898h
_journal_volume 60
_journal_year 2024
_chemical_formula_moiety 'C15 H16 N6 Ni O4'
_chemical_formula_sum 'C15 H16 N6 Ni O4'
_chemical_formula_weight 403.05
_space_group_crystal_system monoclinic
_space_group_IT_number 15
_space_group_name_Hall '-C 2yc'
_space_group_name_H-M_alt 'C 1 2/c 1'
_atom_sites_solution_hydrogens geom
_audit_creation_method SHELXL-2018/3
_audit_update_record
;
2024-05-02 deposited with the CCDC.	2024-07-23 downloaded from the CCDC.
;
_cell_angle_alpha 90
_cell_angle_beta 111.02(3)
_cell_angle_gamma 90
_cell_formula_units_Z 4
_cell_length_a 13.643(3)
_cell_length_b 9.660(2)
_cell_length_c 13.321(3)
_cell_measurement_reflns_used 2440
_cell_measurement_temperature 200
_cell_measurement_theta_max 31.99
_cell_measurement_theta_min 2.63
_cell_volume 1638.8(7)
_computing_structure_refinement 'SHELXL-2018/3 (Sheldrick, 2018)'
_diffrn_ambient_temperature 200
_diffrn_detector_area_resol_mean 16.0026
_diffrn_measured_fraction_theta_full 1.000
_diffrn_measured_fraction_theta_max 0.904
_diffrn_measurement_device_type 'SuperNova, Single source at offset/far, Eos'
_diffrn_measurement_method '\w scans'
_diffrn_radiation_type MoK\a
_diffrn_radiation_wavelength 0.71073
_diffrn_reflns_av_R_equivalents 0.0203
_diffrn_reflns_av_unetI/netI 0.0371
_diffrn_reflns_Laue_measured_fraction_full 1.000
_diffrn_reflns_Laue_measured_fraction_max 0.904
_diffrn_reflns_limit_h_max 19
_diffrn_reflns_limit_h_min -20
_diffrn_reflns_limit_k_max 14
_diffrn_reflns_limit_k_min -14
_diffrn_reflns_limit_l_max 19
_diffrn_reflns_limit_l_min -18
_diffrn_reflns_number 4805
_diffrn_reflns_point_group_measured_fraction_full 1.000
_diffrn_reflns_point_group_measured_fraction_max 0.904
_diffrn_reflns_theta_full 25.242
_diffrn_reflns_theta_max 32.458
_diffrn_reflns_theta_min 2.647
_diffrn_source 'micro-focus sealed X-ray tube'
_exptl_absorpt_coefficient_mu 1.221
_exptl_absorpt_correction_T_max 1.000
_exptl_absorpt_correction_T_min 0.994
_exptl_absorpt_correction_type multi-scan
_exptl_absorpt_process_details
;
CrysAlisPro 1.171.42.49 (Rigaku Oxford Diffraction, 2022)
Empirical absorption correction using spherical harmonics,
implemented in SCALE3 ABSPACK scaling algorithm.
;
_exptl_crystal_colour yellow
_exptl_crystal_density_diffrn 1.634
_exptl_crystal_description plate
_exptl_crystal_F_000 832
_exptl_crystal_size_max 0.261
_exptl_crystal_size_mid 0.186
_exptl_crystal_size_min 0.149
_refine_diff_density_max 0.394
_refine_diff_density_min -0.282
_refine_diff_density_rms 0.065
_refine_ls_extinction_method none
_refine_ls_goodness_of_fit_ref 1.062
_refine_ls_hydrogen_treatment constr
_refine_ls_matrix_type full
_refine_ls_number_parameters 123
_refine_ls_number_reflns 2682
_refine_ls_number_restraints 0
_refine_ls_restrained_S_all 1.062
_refine_ls_R_factor_all 0.0414
_refine_ls_R_factor_gt 0.0341
_refine_ls_shift/su_max 0.000
_refine_ls_shift/su_mean 0.000
_refine_ls_structure_factor_coef Fsqd
_refine_ls_weighting_details 'w=1/[\s^2^(Fo^2^)+(0.0201P)^2^+1.1489P] where P=(Fo^2^+2Fc^2^)/3'
_refine_ls_weighting_scheme calc
_refine_ls_wR_factor_gt 0.0674
_refine_ls_wR_factor_ref 0.0715
_reflns_Friedel_coverage 0.000
_reflns_number_gt 2357
_reflns_number_total 2682
_reflns_threshold_expression 'I > 2\s(I)'
_cod_data_source_file d4cc02898h2.cif
_cod_data_source_block Ni-diONO-200K-I-LT
_cod_depositor_comments 'Adding full bibliography for 7133389--7133407.cif.'
_cod_original_cell_volume 1638.7(7)
_cod_original_sg_symbol_H-M 'C 2/c'
_cod_database_code 7133390
_shelx_shelxl_version_number 2018/3
_shelx_space_group_comment
;
The symmetry employed for this shelxl refinement is uniquely defined
by the following loop, which should always be used as a source of
symmetry information in preference to the above space-group names.
They are only intended as comments.
;

loop_
_space_group_symop_operation_xyz
'x, y, z'
'-x, y, -z+1/2'
'x+1/2, y+1/2, z'
'-x+1/2, y+1/2, -z+1/2'
'-x, -y, -z'
'x, -y, z-1/2'
'-x+1/2, -y+1/2, -z'
'x+1/2, -y+1/2, z-1/2'

loop_
_atom_site_label
_atom_site_type_symbol
_atom_site_fract_x
_atom_site_fract_y
_atom_site_fract_z
_atom_site_U_iso_or_equiv
_atom_site_adp_type
_atom_site_occupancy
_atom_site_site_symmetry_order
_atom_site_calc_flag
_atom_site_refinement_flags_posn
_atom_site_refinement_flags_adp
_atom_site_refinement_flags_occupancy
_atom_site_disorder_assembly
_atom_site_disorder_group
Ni1 Ni 0.500000 0.28610(3) 0.250000 0.02003(8) Uani 1 2 d S T P A .
O1 O 0.36388(9) 0.26320(13) 0.28272(9) 0.0275(2) Uani 1 1 d . . . . .
O2 O 0.25693(10) 0.33020(17) 0.35419(11) 0.0442(3) Uani 1 1 d . . . . .
N1 N 0.33968(12) 0.35269(17) 0.33933(11) 0.0351(3) Uani 1 1 d . . . . .
N3 N 0.42497(10) 0.15848(14) 0.11430(9) 0.0210(2) Uani 1 1 d . . . . .
N4 N 0.43769(10) 0.43283(14) 0.13279(10) 0.0233(3) Uani 1 1 d . . . . .
C1 C 0.41359(13) 0.02179(17) 0.10424(13) 0.0278(3) Uani 1 1 d . . . . .
H1 H 0.436303 -0.033037 0.167663 0.033 Uiso 1 1 calc R U . . .
C2 C 0.37014(13) -0.04486(18) 0.00563(13) 0.0309(4) Uani 1 1 d . . . . .
H2 H 0.364127 -0.142874 0.002346 0.037 Uiso 1 1 calc R U . . .
C3 C 0.33599(13) 0.03263(19) -0.08706(13) 0.0297(4) Uani 1 1 d . . . . .
H3 H 0.308044 -0.010605 -0.155542 0.036 Uiso 1 1 calc R U . . .
C4 C 0.34342(12) 0.17607(19) -0.07795(12) 0.0274(3) Uani 1 1 d . . . . .
H4 H 0.318580 0.232993 -0.140165 0.033 Uiso 1 1 calc R U . . .
C5 C 0.38750(11) 0.23433(17) 0.02304(11) 0.0220(3) Uani 1 1 d . . . . .
C6 C 0.39456(12) 0.38535(17) 0.03846(12) 0.0256(3) Uani 1 1 d . . . . .
H6 H 0.367278 0.446114 -0.021208 0.031 Uiso 1 1 calc R U . . .
C7A C 0.44478(15) 0.58348(17) 0.14925(14) 0.0334(4) Uani 0.5 1 d . . P A 1
H7A1 H 0.380668 0.626990 0.097927 0.040 Uiso 0.5 1 calc R U P A 1
H7A2 H 0.505527 0.618697 0.132863 0.040 Uiso 0.5 1 calc R U P A 1
C7B C 0.44478(15) 0.58348(17) 0.14925(14) 0.0334(4) Uani 0.5 1 d . . P A 2
H7B1 H 0.382770 0.615788 0.164677 0.040 Uiso 0.5 1 calc R U P A 2
H7B2 H 0.443512 0.629144 0.082264 0.040 Uiso 0.5 1 calc R U P A 2
C8 C 0.4565(3) 0.6259(3) 0.2593(3) 0.0289(7) Uani 0.5 1 d . . P . .
H8A H 0.395781 0.588711 0.274736 0.035 Uiso 0.5 1 calc R U P A 1
H8B H 0.451662 0.728086 0.260216 0.035 Uiso 0.5 1 calc R U P A 1

loop_
_atom_site_aniso_label
_atom_site_aniso_U_11
_atom_site_aniso_U_22
_atom_site_aniso_U_33
_atom_site_aniso_U_23
_atom_site_aniso_U_13
_atom_site_aniso_U_12
Ni1 0.02401(14) 0.01731(14) 0.01796(13) 0.000 0.00654(10) 0.000
O1 0.0276(5) 0.0282(6) 0.0279(5) -0.0037(5) 0.0115(5) -0.0008(5)
O2 0.0376(7) 0.0593(10) 0.0446(7) 0.0036(7) 0.0258(6) 0.0076(7)
N1 0.0348(8) 0.0398(9) 0.0337(7) -0.0089(7) 0.0162(6) -0.0006(7)
N3 0.0224(6) 0.0209(6) 0.0192(5) 0.0007(5) 0.0068(5) -0.0005(5)
N4 0.0258(6) 0.0189(6) 0.0259(6) 0.0029(5) 0.0101(5) 0.0019(5)
C1 0.0334(8) 0.0226(7) 0.0252(7) -0.0004(6) 0.0078(6) -0.0042(7)
C2 0.0348(8) 0.0240(8) 0.0313(8) -0.0068(7) 0.0086(7) -0.0051(7)
C3 0.0290(8) 0.0349(9) 0.0241(7) -0.0072(7) 0.0080(6) -0.0050(7)
C4 0.0256(7) 0.0352(9) 0.0190(6) 0.0014(6) 0.0051(6) -0.0025(7)
C5 0.0197(6) 0.0257(8) 0.0205(6) 0.0011(6) 0.0071(5) 0.0003(6)
C6 0.0271(7) 0.0256(8) 0.0224(7) 0.0060(6) 0.0070(6) 0.0025(6)
C7A 0.0450(10) 0.0169(7) 0.0364(9) 0.0039(7) 0.0124(8) 0.0031(7)
C7B 0.0450(10) 0.0169(7) 0.0364(9) 0.0039(7) 0.0124(8) 0.0031(7)
C8 0.0380(17) 0.0169(14) 0.0321(16) 0.0007(13) 0.0129(14) 0.0023(13)

loop_
_atom_type_symbol
_atom_type_description
_atom_type_scat_dispersion_real
_atom_type_scat_dispersion_imag
_atom_type_scat_source
Ni Ni 0.3393 1.1124 'International Tables Vol C Tables 4.2.6.8 and 6.1.1.4'
C C 0.0033 0.0016 'International Tables Vol C Tables 4.2.6.8 and 6.1.1.4'
H H 0.0000 0.0000 'International Tables Vol C Tables 4.2.6.8 and 6.1.1.4'
O O 0.0106 0.0060 'International Tables Vol C Tables 4.2.6.8 and 6.1.1.4'
N N 0.0061 0.0033 'International Tables Vol C Tables 4.2.6.8 and 6.1.1.4'

loop_
_geom_angle_atom_site_label_1
_geom_angle_atom_site_label_2
_geom_angle_atom_site_label_3
_geom_angle
_geom_angle_site_symmetry_1
_geom_angle_site_symmetry_3
_geom_angle_publ_flag
N4 Ni1 N4 92.71(8) . 2_655 ?
N4 Ni1 O1 94.36(5) . . ?
N4 Ni1 O1 94.12(5) 2_655 . ?
N4 Ni1 O1 94.11(5) . 2_655 ?
N4 Ni1 O1 94.36(5) 2_655 2_655 ?
O1 Ni1 O1 167.70(7) . 2_655 ?
N4 Ni1 N3 171.79(5) . 2_655 ?
N4 Ni1 N3 79.15(6) 2_655 2_655 ?
O1 Ni1 N3 87.34(5) . 2_655 ?
O1 Ni1 N3 85.53(5) 2_655 2_655 ?
N4 Ni1 N3 79.15(6) . . ?
N4 Ni1 N3 171.79(5) 2_655 . ?
O1 Ni1 N3 85.53(5) . . ?
O1 Ni1 N3 87.33(5) 2_655 . ?
N3 Ni1 N3 109.01(7) 2_655 . ?
N1 O1 Ni1 119.91(10) . . ?
O2 N1 O1 115.12(15) . . ?
C1 N3 C5 117.01(13) . . ?
C1 N3 Ni1 131.69(11) . . ?
C5 N3 Ni1 111.22(10) . . ?
C6 N4 C7B 119.26(14) . . ?
C6 N4 C7A 119.26(14) . . ?
C6 N4 Ni1 114.99(11) . . ?
C7B N4 Ni1 125.65(10) . . ?
C7A N4 Ni1 125.65(10) . . ?
N3 C1 C2 123.33(15) . . ?
N3 C1 H1 118.3 . . ?
C2 C1 H1 118.3 . . ?
C3 C2 C1 119.26(16) . . ?
C3 C2 H2 120.4 . . ?
C1 C2 H2 120.4 . . ?
C2 C3 C4 118.26(15) . . ?
C2 C3 H3 120.9 . . ?
C4 C3 H3 120.9 . . ?
C5 C4 C3 118.90(15) . . ?
C5 C4 H4 120.5 . . ?
C3 C4 H4 120.5 . . ?
N3 C5 C4 123.14(15) . . ?
N3 C5 C6 115.26(13) . . ?
C4 C5 C6 121.59(14) . . ?
N4 C6 C5 118.77(14) . . ?
N4 C6 H6 120.6 . . ?
C5 C6 H6 120.6 . . ?
N4 C7A C8 113.65(18) . . ?
N4 C7A H7A1 108.8 . . ?
C8 C7A H7A1 108.8 . . ?
N4 C7A H7A2 108.8 . . ?
C8 C7A H7A2 108.8 . . ?
H7A1 C7A H7A2 107.7 . . ?
N4 C7B C8 112.35(17) . 2_655 ?
N4 C7B H7B1 109.1 . . ?
C8 C7B H7B1 109.1 2_655 . ?
N4 C7B H7B2 109.1 . . ?
C8 C7B H7B2 109.1 2_655 . ?
H7B1 C7B H7B2 107.9 . . ?
C7A C8 C7A 118.2(2) . 2_655 ?
C7A C8 H8A 107.7 . . ?
C7A C8 H8A 107.7 2_655 . ?
C7A C8 H8B 107.7 . . ?
C7A C8 H8B 107.7 2_655 . ?
H8A C8 H8B 107.1 . . ?

loop_
_geom_bond_atom_site_label_1
_geom_bond_atom_site_label_2
_geom_bond_distance
_geom_bond_site_symmetry_2
_geom_bond_publ_flag
Ni1 N4 2.0535(13) . ?
Ni1 N4 2.0535(13) 2_655 ?
Ni1 O1 2.0661(12) . ?
Ni1 O1 2.0661(12) 2_655 ?
Ni1 N3 2.1231(13) 2_655 ?
Ni1 N3 2.1231(13) . ?
O1 N1 1.2664(18) . ?
O2 N1 1.2334(19) . ?
N3 C1 1.331(2) . ?
N3 C5 1.3528(19) . ?
N4 C6 1.267(2) . ?
N4 C7B 1.470(2) . ?
N4 C7A 1.470(2) . ?
C1 C2 1.390(2) . ?
C1 H1 0.9500 . ?
C2 C3 1.374(2) . ?
C2 H2 0.9500 . ?
C3 C4 1.391(2) . ?
C3 H3 0.9500 . ?
C4 C5 1.381(2) . ?
C4 H4 0.9500 . ?
C5 C6 1.472(2) . ?
C6 H6 0.9500 . ?
C7A C8 1.475(4) . ?
C7A H7A1 0.9900 . ?
C7A H7A2 0.9900 . ?
C7B C8 1.512(4) 2_655 ?
C7B H7B1 0.9900 . ?
C7B H7B2 0.9900 . ?
C8 H8A 0.9900 . ?
C8 H8B 0.9900 . ?

loop_
_geom_torsion_atom_site_label_1
_geom_torsion_atom_site_label_2
_geom_torsion_atom_site_label_3
_geom_torsion_atom_site_label_4
_geom_torsion
_geom_torsion_site_symmetry_1
_geom_torsion_site_symmetry_2
_geom_torsion_site_symmetry_3
_geom_torsion_site_symmetry_4
_geom_torsion_publ_flag
Ni1 O1 N1 O2 179.82(11) . . . . ?
C5 N3 C1 C2 3.0(2) . . . . ?
Ni1 N3 C1 C2 -173.45(12) . . . . ?
N3 C1 C2 C3 -0.5(3) . . . . ?
C1 C2 C3 C4 -2.0(2) . . . . ?
C2 C3 C4 C5 2.0(2) . . . . ?
C1 N3 C5 C4 -3.0(2) . . . . ?
Ni1 N3 C5 C4 174.13(12) . . . . ?
C1 N3 C5 C6 175.65(14) . . . . ?
Ni1 N3 C5 C6 -7.21(16) . . . . ?
C3 C4 C5 N3 0.6(2) . . . . ?
C3 C4 C5 C6 -178.00(15) . . . . ?
C7B N4 C6 C5 -179.73(14) . . . . ?
C7A N4 C6 C5 -179.73(14) . . . . ?
Ni1 N4 C6 C5 3.64(19) . . . . ?
N3 C5 C6 N4 2.7(2) . . . . ?
C4 C5 C6 N4 -178.61(14) . . . . ?
C6 N4 C7A C8 157.21(19) . . . . ?
Ni1 N4 C7A C8 -26.5(2) . . . . ?
C6 N4 C7B C8 -146.58(19) . . . 2_655 ?
Ni1 N4 C7B C8 29.7(2) . . . 2_655 ?
N4 C7A C8 C7A 64.6(3) . . . 2_655 ?
